data_1528890
loop_
_publ_author_name
'Spinnler, M.A.'
'Becka, L.N.'

_publ_section_title
;
 The crystal structure of sulphitotriamminepalladium(II)
;
_journal_name_full
;
Journal of the Chemical Society A: Inorganic, Physical, Theoretical (1966-1971)
;
_journal_page_first 1194
_journal_page_last 1199
_journal_volume 1967
_journal_year 1967
_chemical_formula_sum 'H9 N3 O3 Pd S'
_chemical_name_systematic '(Pd (N H3)3) (S O3)'
_space_group_IT_number 14
_symmetry_space_group_name_Hall '-P 2yn'
_symmetry_space_group_name_H-M 'P 1 21/n 1'
_cell_angle_alpha 90
_cell_angle_beta 92
_cell_angle_gamma 90
_cell_formula_units_Z 4
_cell_length_a 11.05
_cell_length_b 6.96
_cell_length_c 7.84
_cell_volume 602.591
_citation_journal_id_ASTM JCSIAP
_cod_data_source_file Spinnler_JCSIAP_1967_360.cif
_cod_data_source_block H9N3O3Pd1S1
_cod_original_cell_volume 602.5914
_cod_original_sg_symbol_Hall '-P 2ybc (x-z,y,z)'
_cod_original_formula_sum 'H9 N3 O3 Pd1 S1'
_cod_database_code 1528890

loop_
_symmetry_equiv_pos_as_xyz
x,y,z
-x+1/2,y+1/2,-z+1/2
-x,-y,-z
x-1/2,-y-1/2,z-1/2

loop_
_atom_site_label
_atom_site_type_symbol
_atom_site_fract_x
_atom_site_fract_y
_atom_site_fract_z
_atom_site_occupancy
_atom_site_U_iso_or_equiv
_atom_site_attached_hydrogens
O3 O-2 0.1684 0.1097 0.4657 1 0.0 0
N3 N-3 0.422 0.277 0.2653 1 0.0 3
O2 O-2 0.193 0.4457 0.3907 1 0.0 0
S1 S+4 0.2253 0.2935 0.5229 1 0.0 0
N2 N-3 0.4227 0.2559 0.7998 1 0.0 3
Pd1 Pd+2 0.4277 0.2645 0.5389 1 0.0 0
O1 O-2 0.1746 0.3446 0.6891 1 0.0 0
N1 N-3 0.6161 0.2271 0.5537 1 0.0 3
